data_7227778
loop_
_publ_author_name
'Patyk-Ka\'zmierczak, Ewa'
'Warren, Mark R.'
'Allan, David R.'
'Katrusiak, Andrzej'

_publ_section_title
;
 Pressure inverse solubility and polymorphism of an edible
 \g-cyclodextrin-based metal-organic framework.
;
_journal_issue 13
_journal_name_full 'Physical chemistry chemical physics : PCCP'
_journal_page_first 9086
_journal_page_last 9091
_journal_paper_doi 10.1039/c7cp00593h
_journal_volume 19
_journal_year 2017
_chemical_absolute_configuration rm
_chemical_formula_moiety 'C48 H80 O40, 2(KOH)'
_chemical_formula_sum 'C48 H82 K2 O42'
_chemical_formula_weight 1409.34
_chemical_name_common '\g-cyclodextrin-metal-organic framework'
_chemical_name_systematic 'catena-((\m8-\g-Cyclodextrin)-di-potassium dihydroxide)'
_space_group_crystal_system cubic
_space_group_IT_number 211
_space_group_name_Hall 'I 4 2 3'
_space_group_name_H-M_alt 'I 4 3 2'
_atom_sites_solution_hydrogens geom
_atom_sites_solution_primary direct
_audit_creation_date 2017-01-18
_audit_creation_method
;
Olex2 1.2
(compiled 2017.01.04 svn.r3372 for OlexSys, GUI svn.r5289)
;
_cell_angle_alpha 90.0
_cell_angle_beta 90.0
_cell_angle_gamma 90.0
_cell_formula_units_Z 12
_cell_length_a 31.2695(18)
_cell_length_b 31.2695(18)
_cell_length_c 31.2695(18)
_cell_measurement_reflns_used 1207
_cell_measurement_temperature 295
_cell_measurement_theta_max 10.3010
_cell_measurement_theta_min 1.9890
_cell_volume 30575(3)
_computing_cell_refinement 'CrysAlisPro 1.171.38.41 (Rigaku OD, 2015)'
_computing_data_collection 'CrysAlisPro 1.171.38.41 (Rigaku OD, 2015)'
_computing_data_reduction 'CrysAlisPro 1.171.38.41 (Rigaku OD, 2015)'
_computing_molecular_graphics 'Olex2 (Dolomanov et al., 2009)'
_computing_publication_material 'Olex2 (Dolomanov et al., 2009)'
_computing_structure_refinement 'ShelXL (Sheldrick, 2015)'
_computing_structure_solution 'ShelXS (Sheldrick, 2008)'
_diffrn_ambient_environment 'diamond-anvil cell'
_diffrn_ambient_pressure 330000
_diffrn_ambient_temperature 295
_diffrn_detector 'CCD plate'
_diffrn_measured_fraction_theta_full 0.737
_diffrn_measured_fraction_theta_max 0.737
_diffrn_measurement_details
;
List of Runs (angles in degrees, time in seconds):

  # Type    Start    End  Width  t~exp~   \w     \q     \k     \f   Frames
--------------------------------------------------------------------------
  1  \w   -105.00 -74.00   0.20    0.70    --   15.00  70.00 155.77  155
  2  \w   -105.00 -74.00   0.20    0.70    --   15.00  70.00 -24.23  155
  3  \w   -106.00 -66.00   0.20    0.70    --  -15.00 -70.00-155.77  200
  4  \w   -106.00 -66.00   0.20    0.70    --  -15.00 -70.00  24.23  200
  5  \w   -150.00 -94.00   0.20    0.70    --  -15.00  70.00 -24.23  280
  6  \w   -150.00 -94.00   0.20    0.70    --  -15.00  70.00 155.77  280
  7  \w    -96.00 -30.00   0.20    0.70    --   15.00 -70.00  24.23  330
  8  \w    -96.00 -30.00   0.20    0.70    --   15.00 -70.00-155.77  330
;
_diffrn_measurement_device 'abstract diffractometer'
_diffrn_measurement_device_type 'Newport IS4CCD (4 circle), Pilatus 300K'
_diffrn_measurement_method '\w scans'
_diffrn_orient_matrix_type 'CrysAlisPro convention (1999,Acta A55,543-557)'
_diffrn_orient_matrix_UB_11 -0.0002454000
_diffrn_orient_matrix_UB_12 0.0217413000
_diffrn_orient_matrix_UB_13 -0.0037440000
_diffrn_orient_matrix_UB_21 0.0188974000
_diffrn_orient_matrix_UB_22 -0.0017001000
_diffrn_orient_matrix_UB_23 -0.0112049000
_diffrn_orient_matrix_UB_31 -0.0113022000
_diffrn_orient_matrix_UB_32 -0.0033279000
_diffrn_orient_matrix_UB_33 -0.0185734000
_diffrn_radiation_monochromator synchrotron
_diffrn_radiation_probe x-ray
_diffrn_radiation_type synchrotron
_diffrn_radiation_wavelength 0.6889
_diffrn_reflns_av_R_equivalents 0.0542
_diffrn_reflns_av_unetI/netI 0.0453
_diffrn_reflns_Laue_measured_fraction_full 0.737
_diffrn_reflns_Laue_measured_fraction_max 0.737
_diffrn_reflns_limit_h_max 20
_diffrn_reflns_limit_h_min -20
_diffrn_reflns_limit_k_max 9
_diffrn_reflns_limit_k_min -9
_diffrn_reflns_limit_l_max 20
_diffrn_reflns_limit_l_min -20
_diffrn_reflns_number 5461
_diffrn_reflns_point_group_measured_fraction_full 0.739
_diffrn_reflns_point_group_measured_fraction_max 0.739
_diffrn_reflns_theta_full 13.267
_diffrn_reflns_theta_max 13.267
_diffrn_reflns_theta_min 1.785
_diffrn_source synchrotron
_exptl_absorpt_coefficient_mu 0.148
_exptl_absorpt_correction_T_max 1.00000
_exptl_absorpt_correction_T_min 0.55035
_exptl_absorpt_correction_type multi-scan
_exptl_absorpt_process_details
;
CrysAlisPro 1.171.38.41 (Rigaku Oxford Diffraction, 2015)
Empirical absorption correction using spherical harmonics,
 implemented in SCALE3 ABSPACK scaling algorithm.
;
_exptl_crystal_colour 'clear colourless'
_exptl_crystal_colour_lustre clear
_exptl_crystal_colour_primary colourless
_exptl_crystal_density_diffrn 0.918
_exptl_crystal_description plate
_exptl_crystal_F_000 8928
_exptl_crystal_recrystallization_method
'Compressed crystal that was grown in situ at 0.16 GPa in the diamond-anvil cell from methanol:water mixture by heating and subsequent cooling of the cell'
_exptl_crystal_size_max 0.15
_exptl_crystal_size_mid 0.14
_exptl_crystal_size_min 0.04
_refine_diff_density_max 0.133
_refine_diff_density_min -0.123
_refine_diff_density_rms 0.031
_refine_ls_abs_structure_details
;
 Flack x determined using 91 quotients [(I+)-(I-)]/[(I+)+(I-)]
 (Parsons, Flack and Wagner, Acta Cryst. B69 (2013) 249-259).
;
_refine_ls_abs_structure_Flack 0.14(11)
_refine_ls_extinction_method none
_refine_ls_goodness_of_fit_ref 1.035
_refine_ls_hydrogen_treatment constr
_refine_ls_matrix_type full
_refine_ls_number_parameters 77
_refine_ls_number_reflns 601
_refine_ls_number_restraints 60
_refine_ls_restrained_S_all 1.382
_refine_ls_R_factor_all 0.1019
_refine_ls_R_factor_gt 0.0814
_refine_ls_shift/su_max 0.000
_refine_ls_shift/su_mean 0.000
_refine_ls_structure_factor_coef Fsqd
_refine_ls_weighting_details 'w=1/[\s^2^(Fo^2^)+(0.1543P)^2^] where P=(Fo^2^+2Fc^2^)/3'
_refine_ls_weighting_scheme calc
_refine_ls_wR_factor_gt 0.2122
_refine_ls_wR_factor_ref 0.2317
_reflns_Friedel_coverage 0.603
_reflns_Friedel_fraction_full 0.743
_reflns_Friedel_fraction_max 0.743
_reflns_number_gt 384
_reflns_number_total 601
_reflns_threshold_expression 'I > 2\s(I)'
_cod_data_source_file c7cp00593h3.cif
_cod_data_source_block CDMOF_a_0_33GPa
_cod_depositor_comments 'Adding full bibliography for 7227776--7227790.cif.'
_cod_database_code 7227778
_shelx_shelxl_version_number 2014/7
_chemical_oxdiff_formula 'C48 H82 K2 O40'
_shelx_space_group_comment
;
The symmetry employed for this shelxl refinement is uniquely defined
by the following loop, which should always be used as a source of
symmetry information in preference to the above space-group names.
They are only intended as comments.
;
_reflns_odcompleteness_completeness 78.82
_reflns_odcompleteness_iscentric 1
_reflns_odcompleteness_theta 13.27
_olex2_refinement_description
;
1. Fixed Uiso
 At 1.2 times of:
  All C(H) groups, All C(H,H) groups
 At 1.5 times of:
  All O(H) groups
2. Restrained distances
 C4-O4
 1.45 with sigma of 0.005
 C2-C3
 1.5 with sigma of 0.005
 C4-C3
 1.5 with sigma of 0.005
 C2-O3
 2.3 with sigma of 0.02
 O3-C3
 1.45 with sigma of 0.005
 C6-O6
 1.45 with sigma of 0.005
 C2-C5
 3 with sigma of 0.02
 C6-C5
 1.5 with sigma of 0.005
 C4-C5
 1.5 with sigma of 0.005
 O4-C12
 2.2 with sigma of 0.02
 O14-C14
 1.45 with sigma of 0.005
 C12-C13
 1.5 with sigma of 0.005
 C14-C13
 1.5 with sigma of 0.005
 O14-C13
 2.4 with sigma of 0.02
 C11-O4
 1.45 with sigma of 0.005
 C12-C11
 1.5 with sigma of 0.005
 C11-C14
 3 with sigma of 0.02
 C15-C14
 1.5 with sigma of 0.005
 C12-C15
 3 with sigma of 0.02
 C14-C15
 1.5 with sigma of 0.005
 O14-C15
 2.4 with sigma of 0.02
 C16-C15
 1.5 with sigma of 0.005
 C2-O2
 1.45 with sigma of 0.005
 O2-C3
 2.2 with sigma of 0.02
 O1AA-C14
 2.5 with sigma of 0.02
 O1AA-C13
 1.45 with sigma of 0.005
 C1-C4
 3 with sigma of 0.02
 C2-C1
 1.5 with sigma of 0.005
 C5-C1
 2.3 with sigma of 0.005
 O12-C12
 1.45 with sigma of 0.01
 C16-O16
 1.45 with sigma of 0.005
 O5-C6
 2.5 with sigma of 0.02
 O5-C3
 3 with sigma of 0.02
 O5-C5
 1.45 with sigma of 0.005
 O15-C13
 3 with sigma of 0.02
 O15-C11
 1.45 with sigma of 0.005
 O15-C15
 1.45 with sigma of 0.005
 O15-C16
 2.2 with sigma of 0.02
 O5-C1
 1.45 with sigma of 0.005
 C4-C2
 2.5 with sigma of 0.02
 C5-C3
 2.5 with sigma of 0.02
 O6-C5
 2.7 with sigma of 0.04
 C13-O14
 2.5 with sigma of 0.04
 C12-C14
 2.4 with sigma of 0.02
 O4-C12
 2.5 with sigma of 0.04
 C4-C11
 2.5 with sigma of 0.04
 C11-C4
 2.5 with sigma of 0.04
 C11-C13
 2.4 with sigma of 0.02
 C13-C15
 2.4 with sigma of 0.02
 O14-C15
 2.5 with sigma of 0.04
 C15-C11
 2.4 with sigma of 0.02
 C3-C1
 2.5 with sigma of 0.02
 C1-C5
 2.5 with sigma of 0.02
 O2-C1
 2.5 with sigma of 0.04
 C1-O2
 2.5 with sigma of 0.04
 C15-O16
 2.5 with sigma of 0.04
 C2-O5
 2.5 with sigma of 0.02
 O5-C4
 2.5 with sigma of 0.02
 C14-O15
 2.4 with sigma of 0.02
 O15-C12
 2.4 with sigma of 0.02
3. Others
 Uiso(C1)=Uiso(C2)=Uiso(C3)=Uiso(C4)=Uiso(C5)=Uiso(C6)=Uiso(C11)=Uiso(C12)=
 Uiso(C13)=Uiso(C14)=Uiso(C15)=Uiso(C16)=FVAR(1)
 Uiso(O1AA)=Uiso(O2)=Uiso(O3)=Uiso(O4)=Uiso(O5)=Uiso(O6)=Uiso(O12)=Uiso(O14)=
 Uiso(O15)=Uiso(O16)=FVAR(2)
4.a Ternary CH refined with riding coordinates:
 C1(H1), C2(H2), C3(H3), C4(H4), C5(H5), C11(H11), C12(H12), C13(H13),
 C14(H14), C15(H15)
4.b Secondary CH2 refined with riding coordinates:
 C6(H6A,H6B), C16(H16A,H16B)
4.c Tetrahedral OH refined with riding coordinates:
 O1AA(H1AA), O2(H2A), O3(H3A), O6(H6), O16(H16)
4.d Idealised tetrahedral OH refined as rotating group:
 O12(H12A)
;
_olex2_exptl_crystal_mounting_method 'Diamond-anvil cell'
_olex2_submission_original_sample_id CDMOF_alpha_3_033
_olex2_submission_special_instructions 'No special instructions were received'
_oxdiff_exptl_absorpt_empirical_details
;
Empirical correction (ABSPACK) includes:
- Absorption correction using spherical harmonics
- Frame scaling
;
_oxdiff_exptl_absorpt_empirical_full_max 1.621
_oxdiff_exptl_absorpt_empirical_full_min 0.825

loop_
_space_group_symop_id
_space_group_symop_operation_xyz
1 'x, y, z'
2 '-y, x, z'
3 '-x, -y, z'
4 'y, -x, z'
5 'x, -z, y'
6 'x, -y, -z'
7 'x, z, -y'
8 'z, y, -x'
9 '-x, y, -z'
10 '-z, y, x'
11 'z, x, y'
12 'y, z, x'
13 '-y, -z, x'
14 'z, -x, -y'
15 '-y, z, -x'
16 '-z, -x, y'
17 '-z, x, -y'
18 'y, -z, -x'
19 'y, x, -z'
20 '-y, -x, -z'
21 '-x, z, y'
22 '-x, -z, -y'
23 'z, -y, x'
24 '-z, -y, -x'
25 'x+1/2, y+1/2, z+1/2'
26 '-y+1/2, x+1/2, z+1/2'
27 '-x+1/2, -y+1/2, z+1/2'
28 'y+1/2, -x+1/2, z+1/2'
29 'x+1/2, -z+1/2, y+1/2'
30 'x+1/2, -y+1/2, -z+1/2'
31 'x+1/2, z+1/2, -y+1/2'
32 'z+1/2, y+1/2, -x+1/2'
33 '-x+1/2, y+1/2, -z+1/2'
34 '-z+1/2, y+1/2, x+1/2'
35 'z+1/2, x+1/2, y+1/2'
36 'y+1/2, z+1/2, x+1/2'
37 '-y+1/2, -z+1/2, x+1/2'
38 'z+1/2, -x+1/2, -y+1/2'
39 '-y+1/2, z+1/2, -x+1/2'
40 '-z+1/2, -x+1/2, y+1/2'
41 '-z+1/2, x+1/2, -y+1/2'
42 'y+1/2, -z+1/2, -x+1/2'
43 'y+1/2, x+1/2, -z+1/2'
44 '-y+1/2, -x+1/2, -z+1/2'
45 '-x+1/2, z+1/2, y+1/2'
46 '-x+1/2, -z+1/2, -y+1/2'
47 'z+1/2, -y+1/2, x+1/2'
48 '-z+1/2, -y+1/2, -x+1/2'

loop_
_atom_site_label
_atom_site_type_symbol
_atom_site_fract_x
_atom_site_fract_y
_atom_site_fract_z
_atom_site_U_iso_or_equiv
_atom_site_adp_type
_atom_site_occupancy
_atom_site_site_symmetry_order
_atom_site_calc_flag
_atom_site_refinement_flags_posn
_atom_site_refinement_flags_adp
_atom_site_refinement_flags_occupancy
C1 C 0.8449(7) 0.6874(6) 0.6339(8) 0.233(7) Uiso 1 1 d D . .
H1 H 0.8396 0.7182 0.6316 0.280 Uiso 1 1 calc R . .
C2 C 0.8837(6) 0.6799(6) 0.6611(8) 0.233(7) Uiso 1 1 d D . .
H2 H 0.8803 0.6943 0.6887 0.280 Uiso 1 1 calc R . .
C3 C 0.8915(6) 0.6330(6) 0.6680(9) 0.233(7) Uiso 1 1 d D . .
H3 H 0.9000 0.6253 0.6388 0.280 Uiso 1 1 calc R . .
C4 C 0.8521(7) 0.6058(6) 0.6717(9) 0.233(7) Uiso 1 1 d D . .
H4 H 0.8427 0.6092 0.7014 0.280 Uiso 1 1 calc R . .
C5 C 0.8149(7) 0.6207(6) 0.6450(8) 0.233(7) Uiso 1 1 d D . .
H5 H 0.8215 0.6139 0.6152 0.280 Uiso 1 1 calc R . .
C6 C 0.7753(8) 0.5962(9) 0.6569(7) 0.233(7) Uiso 1 1 d D . .
H6A H 0.7510 0.6074 0.6412 0.280 Uiso 1 1 calc R . .
H6B H 0.7788 0.5663 0.6492 0.280 Uiso 1 1 calc R . .
C11 C 0.8546(7) 0.5348(5) 0.7046(9) 0.233(7) Uiso 1 1 d D . .
H11 H 0.8552 0.5555 0.7281 0.280 Uiso 1 1 calc R . .
C12 C 0.8962(6) 0.5119(6) 0.7108(9) 0.233(7) Uiso 1 1 d D . .
H12 H 0.8953 0.5022 0.7406 0.280 Uiso 1 1 calc R . .
C13 C 0.8954(6) 0.4712(6) 0.6851(10) 0.233(7) Uiso 1 1 d D . .
H13 H 0.8921 0.4800 0.6552 0.280 Uiso 1 1 calc R . .
C14 C 0.8572(6) 0.4444(6) 0.6952(8) 0.233(7) Uiso 1 1 d D . .
H14 H 0.8599 0.4365 0.7254 0.280 Uiso 1 1 calc R . .
C15 C 0.8164(5) 0.4693(7) 0.6915(7) 0.233(7) Uiso 1 1 d D . .
H15 H 0.8094 0.4750 0.6615 0.280 Uiso 1 1 calc R . .
C16 C 0.7787(7) 0.4507(9) 0.7148(8) 0.233(7) Uiso 1 1 d D . .
H16A H 0.7543 0.4693 0.7099 0.280 Uiso 1 1 calc R . .
H16B H 0.7721 0.4233 0.7020 0.280 Uiso 1 1 calc R . .
K1 K 0.8097(3) 0.5000 0.8097(3) 0.294(8) Uani 1 2 d S T P
O1AA O 0.9385(6) 0.4546(8) 0.6889(7) 0.276(5) Uiso 1 1 d D . .
H1AA H 0.9399 0.4312 0.6773 0.414 Uiso 1 1 calc R . .
O2 O 0.9241(7) 0.6920(7) 0.6417(8) 0.276(5) Uiso 1 1 d D . .
H2A H 0.9436 0.6786 0.6530 0.414 Uiso 1 1 calc R . .
O3 O 0.9334(6) 0.6316(6) 0.6882(8) 0.276(5) Uiso 1 1 d D . .
H3A H 0.9384 0.6071 0.6961 0.414 Uiso 1 1 calc R . .
O4 O 0.8658(7) 0.5616(6) 0.6684(7) 0.276(5) Uiso 1 1 d D . .
O5 O 0.8061(6) 0.6661(7) 0.6473(7) 0.276(5) Uiso 1 1 d D . .
O6 O 0.7673(8) 0.5996(8) 0.7026(7) 0.276(5) Uiso 1 1 d D . .
H6 H 0.7788 0.5796 0.7150 0.414 Uiso 1 1 calc R . .
O12 O 0.9368(7) 0.5355(8) 0.7076(10) 0.276(5) Uiso 1 1 d D . .
H12A H 0.9569 0.5189 0.7104 0.414 Uiso 1 1 calc GR . .
O14 O 0.8544(7) 0.4046(6) 0.6717(8) 0.276(5) Uiso 1 1 d D . .
O15 O 0.8181(5) 0.5086(6) 0.7161(6) 0.276(5) Uiso 1 1 d D . .
O16 O 0.7833(7) 0.4446(8) 0.7604(8) 0.276(5) Uiso 1 1 d D . .
H16 H 0.7784 0.4195 0.7663 0.414 Uiso 1 1 calc R . .
OA O 1.0000 0.5000 0.6626(14) 0.320(16) Uiso 1 2 d S T P

loop_
_atom_site_aniso_label
_atom_site_aniso_U_11
_atom_site_aniso_U_22
_atom_site_aniso_U_33
_atom_site_aniso_U_23
_atom_site_aniso_U_13
_atom_site_aniso_U_12
K1 0.345(12) 0.193(11) 0.345(12) -0.035(9) 0.204(15) 0.035(9)

loop_
_atom_type_symbol
_atom_type_description
_atom_type_scat_dispersion_real
_atom_type_scat_dispersion_imag
_atom_type_scat_source
C C 0.0030 0.0010 'International Tables Vol C Tables 4.2.6.8 and 6.1.1.4'
H H 0.0000 0.0000 'International Tables Vol C Tables 4.2.6.8 and 6.1.1.4'
K K 0.2030 0.2500 'International Tables Vol C Tables 4.2.6.8 and 6.1.1.4'
O O 0.0110 0.0060 'International Tables Vol C Tables 4.2.6.8 and 6.1.1.4'

loop_
_geom_angle_atom_site_label_1
_geom_angle_atom_site_label_2
_geom_angle_atom_site_label_3
_geom_angle
_geom_angle_site_symmetry_1
_geom_angle_site_symmetry_3
C2 C1 H1 109.4 . .
O5 C1 H1 109.4 . .
O5 C1 C2 116.1(14) . .
O14 C1 H1 109.4 7_556 .
O14 C1 C2 106(2) 7_556 .
O14 C1 O5 106.2(19) 7_556 .
C1 C2 H2 109.9 . .
C3 C2 C1 111.5(12) . .
C3 C2 H2 109.9 . .
O2 C2 C1 115.1(18) . .
O2 C2 H2 109.9 . .
O2 C2 C3 100.0(14) . .
C2 C3 H3 98.9 . .
C2 C3 C4 115.5(12) . .
C4 C3 H3 98.9 . .
O3 C3 C2 103.9(14) . .
O3 C3 H3 98.9 . .
O3 C3 C4 133.3(18) . .
C3 C4 H4 105.1 . .
C3 C4 C5 114.6(11) . .
C5 C4 H4 105.1 . .
O4 C4 C3 106.9(18) . .
O4 C4 H4 105.1 . .
O4 C4 C5 119(2) . .
C4 C5 H5 107.4 . .
C6 C5 C4 110.1(19) . .
C6 C5 H5 107.4 . .
O5 C5 C4 114.9(13) . .
O5 C5 H5 107.4 . .
O5 C5 C6 109.4(15) . .
C5 C6 H6A 109.6 . .
C5 C6 H6B 109.6 . .
H6A C6 H6B 108.1 . .
O6 C6 C5 110(2) . .
O6 C6 H6A 109.6 . .
O6 C6 H6B 109.6 . .
C12 C11 H11 101.6 . .
O4 C11 H11 101.6 . .
O4 C11 C12 99.6(13) . .
O15 C11 H11 101.6 . .
O15 C11 C12 112.4(13) . .
O15 C11 O4 135(2) . .
C11 C12 H12 104.3 . .
C11 C12 C13 108.6(12) . .
C13 C12 H12 104.3 . .
O12 C12 C11 120.0(18) . .
O12 C12 H12 104.3 . .
O12 C12 C13 114(2) . .
C12 C13 H13 106.0 . .
C14 C13 C12 112.1(12) . .
C14 C13 H13 106.0 . .
O1AA C13 C12 104(2) . .
O1AA C13 H13 106.0 . .
O1AA C13 C14 121.7(16) . .
C13 C14 H14 106.1 . .
C13 C14 C15 112.0(12) . .
C15 C14 H14 106.1 . .
O14 C14 C13 115.1(15) . .
O14 C14 H14 106.1 . .
O14 C14 C15 110.7(14) . .
C14 C15 H15 111.0 . .
C14 C15 C16 115.5(19) . .
C16 C15 H15 111.0 . .
O15 C15 C14 111.5(12) . .
O15 C15 H15 111.0 . .
O15 C15 C16 95.8(13) . .
C15 C16 H16A 108.1 . .
C15 C16 H16B 108.1 . .
C15 C16 K1 91.3(12) . .
H16A C16 H16B 107.3 . .
K1 C16 H16A 95.0 . .
K1 C16 H16B 143.4 . .
O16 C16 C15 116.8(19) . .
O16 C16 H16A 108.1 . .
O16 C16 H16B 108.1 . .
O16 C16 K1 36.0(12) . .
C16 K1 C16 73.8(9) . 23_565
O2 K1 C16 76.2(7) 44_666 23_565
O2 K1 C16 145.7(8) 41_646 23_565
O2 K1 C16 145.7(8) 44_666 .
O2 K1 C16 76.2(7) 41_646 .
O2 K1 O2 136.9(12) 44_666 41_646
O2 K1 O15 117.4(6) 44_666 .
O2 K1 O15 90.5(5) 44_666 23_565
O2 K1 O15 117.4(6) 41_646 23_565
O2 K1 O15 90.5(5) 41_646 .
O3 K1 C16 103.8(6) 44_666 23_565
O3 K1 C16 122.4(6) 41_646 23_565
O3 K1 C16 103.8(6) 41_646 .
O3 K1 C16 122.4(6) 44_666 .
O3 K1 O2 106.0(7) 44_666 41_646
O3 K1 O2 106.0(7) 41_646 44_666
O3 K1 O2 50.9(6) 44_666 44_666
O3 K1 O2 50.9(6) 41_646 41_646
O3 K1 O3 122.2(11) 44_666 41_646
O3 K1 O15 136.2(5) 41_646 .
O3 K1 O15 136.2(5) 44_666 23_565
O3 K1 O15 84.0(6) 44_666 .
O3 K1 O15 84.0(6) 41_646 23_565
O15 K1 C16 76.1(6) . 23_565
O15 K1 C16 38.7(4) 23_565 23_565
O15 K1 C16 76.1(6) 23_565 .
O15 K1 C16 38.7(4) . .
O15 K1 O15 100.6(8) . 23_565
O16 K1 C16 81.4(8) . 23_565
O16 K1 C16 20.2(6) 23_565 23_565
O16 K1 C16 20.1(6) . .
O16 K1 C16 81.4(8) 23_565 .
O16 K1 O2 64.9(8) . 41_646
O16 K1 O2 157.4(9) . 44_666
O16 K1 O2 157.4(9) 23_565 41_646
O16 K1 O2 64.9(8) 23_565 44_666
O16 K1 O3 83.9(7) 23_565 44_666
O16 K1 O3 139.8(7) 23_565 41_646
O16 K1 O3 83.9(7) . 41_646
O16 K1 O3 139.8(7) . 44_666
O16 K1 O15 70.0(7) 23_565 .
O16 K1 O15 70.0(7) . 23_565
O16 K1 O15 58.1(7) 23_565 23_565
O16 K1 O15 58.1(7) . .
O16 K1 O16 94.2(12) 23_565 .
C13 O1AA H1AA 109.5 . .
C2 O2 K1 120.1(15) . 42_566
C2 O2 H2A 109.5 . .
K1 O2 H2A 29.7 42_566 .
C3 O3 K1 131.6(13) . 42_566
C3 O3 H3A 109.5 . .
K1 O3 H3A 117.8 42_566 .
C11 O4 C4 115.0(14) . .
C1 O5 C5 106.2(7) . .
C6 O6 H6 109.5 . .
C12 O12 H12A 109.5 . .
C1 O14 C14 127.1(19) 5_565 .
C11 O15 C15 112.2(13) . .
C11 O15 K1 111.5(15) . .
C15 O15 K1 116.4(14) . .
C16 O16 K1 123.9(18) . .
C16 O16 H16 109.5 . .
K1 O16 H16 126.3 . .

loop_
_geom_bond_atom_site_label_1
_geom_bond_atom_site_label_2
_geom_bond_distance
_geom_bond_site_symmetry_2
C1 H1 0.9800 .
C1 C2 1.501(7) .
C1 O5 1.445(7) .
C1 O14 1.33(3) 7_556
C2 H2 0.9800 .
C2 C3 1.500(7) .
C2 O2 1.452(7) .
C3 H3 0.9800 .
C3 C4 1.504(7) .
C3 O3 1.454(7) .
C4 H4 0.9800 .
C4 C5 1.505(7) .
C4 O4 1.451(7) .
C5 H5 0.9800 .
C5 C6 1.502(7) .
C5 O5 1.450(7) .
C6 H6A 0.9700 .
C6 H6B 0.9700 .
C6 O6 1.456(7) .
C11 H11 0.9800 .
C11 C12 1.500(7) .
C11 O4 1.450(7) .
C11 O15 1.450(7) .
C12 H12 0.9800 .
C12 C13 1.504(7) .
C12 O12 1.472(13) .
C13 H13 0.9800 .
C13 C14 1.492(7) .
C13 O1AA 1.450(7) .
C14 H14 0.9800 .
C14 C15 1.498(5) .
C14 O14 1.448(7) .
C15 H15 0.9800 .
C15 C16 1.501(7) .
C15 O15 1.450(7) .
C16 H16A 0.9700 .
C16 H16B 0.9700 .
C16 K1 3.48(3) .
C16 O16 1.445(7) .
K1 C16 3.48(3) 23_565
K1 O2 2.82(2) 41_646
K1 O2 2.82(2) 44_666
K1 O3 2.78(2) 41_646
K1 O3 2.78(2) 44_666
K1 O15 2.95(2) .
K1 O15 2.95(2) 23_565
K1 O16 2.46(2) .
K1 O16 2.46(2) 23_565
O1AA H1AA 0.8200 .
O2 K1 2.82(2) 42_566
O2 H2A 0.8200 .
O3 K1 2.78(2) 42_566
O3 H3A 0.8200 .
O6 H6 0.8200 .
O12 H12A 0.8200 .
O14 C1 1.33(3) 5_565
O16 H16 0.8200 .

loop_
_geom_torsion_atom_site_label_1
_geom_torsion_atom_site_label_2
_geom_torsion_atom_site_label_3
_geom_torsion_atom_site_label_4
_geom_torsion
_geom_torsion_site_symmetry_1
_geom_torsion_site_symmetry_4
C1 C2 C3 C4 -35(3) . .
C1 C2 C3 O3 171(2) . .
C1 C2 O2 K1 172.5(15) . 42_566
C2 C1 O5 C5 -62(2) . .
C2 C3 C4 C5 33(3) . .
C2 C3 C4 O4 167(2) . .
C2 C3 O3 K1 -21(3) . 42_566
C3 C2 O2 K1 -67.9(19) . 42_566
C3 C4 C5 C6 -170(2) . .
C3 C4 C5 O5 -46(3) . .
C3 C4 O4 C11 122(2) . .
C4 C3 O3 K1 -168(2) . 42_566
C4 C5 C6 O6 55(3) . .
C4 C5 O5 C1 58(2) . .
C5 C4 O4 C11 -106(2) . .
C6 C5 O5 C1 -178(2) . .
C11 C12 C13 C14 -54(2) . .
C11 C12 C13 O1AA 172.9(19) . .
C12 C11 O4 C4 -135(2) . .
C12 C11 O15 C15 -58(3) . .
C12 C11 O15 K1 74.1(19) . .
C12 C13 C14 C15 53(2) . .
C12 C13 C14 O14 -180(2) . .
C13 C14 C15 C16 -160.0(19) . .
C13 C14 C15 O15 -52(2) . .
C13 C14 O14 C1 135(2) . 5_565
C14 C15 C16 K1 84.7(14) . .
C14 C15 C16 O16 58(3) . .
C14 C15 O15 C11 55(3) . .
C14 C15 O15 K1 -75.3(17) . .
C15 C14 O14 C1 -97(3) . 5_565
C15 C16 O16 K1 49(3) . .
C16 C15 O15 C11 175(2) . .
C16 C15 O15 K1 45.0(16) . .
O1AA C13 C14 C15 176(3) . .
O1AA C13 C14 O14 -56(3) . .
O2 C2 C3 C4 -157(2) . .
O2 C2 C3 O3 49(3) . .
O3 C3 C4 C5 178(3) . .
O3 C3 C4 O4 -48(4) . .
O4 C4 C5 C6 62(3) . .
O4 C4 C5 O5 -174.2(19) . .
O4 C11 C12 C13 -91(2) . .
O4 C11 C12 O12 42(3) . .
O4 C11 O15 C15 74(3) . .
O4 C11 O15 K1 -153.6(19) . .
O5 C1 C2 C3 52(3) . .
O5 C1 C2 O2 164.9(19) . .
O5 C5 C6 O6 -72(3) . .
O12 C12 C13 C14 170(2) . .
O12 C12 C13 O1AA 37(3) . .
O14 C1 C2 C3 -66(2) 7_556 .
O14 C1 C2 O2 47(2) 7_556 .
O14 C1 O5 C5 55(2) 7_556 .
O14 C14 C15 C16 70(2) . .
O14 C14 C15 O15 178.1(19) . .
O15 C11 C12 C13 57(2) . .
O15 C11 C12 O12 -170(3) . .
O15 C11 O4 C4 89(3) . .
O15 C15 C16 K1 -32.5(14) . .
O15 C15 C16 O16 -59(3) . .

loop_
_smtbx_masks_void_nr
_smtbx_masks_void_average_x
_smtbx_masks_void_average_y
_smtbx_masks_void_average_z
_smtbx_masks_void_volume
_smtbx_masks_void_count_electrons
1 -0.483 -0.058 -0.926 14421.2 4428.5
